data_4319839
loop_
_publ_author_name
'John F. Lehmann'
'David A. Dixon'
'Gary J. Schrobilgen'

_publ_section_title
;
 X-ray Crystal Structures of \a-KrF2, [KrF][MF6] (M = As, Sb, Bi),
 [Kr2F3][SbF6].KrF2, [Kr2F3]2[SbF6]2.KrF2, and [Kr2F3][AsF6].[KrF][AsF6];
 Synthesis and Characterization of [Kr2F3][PF6].nKrF2; and Theoretical
 Studies of KrF2, KrF+, Kr2F3+, and the [KrF][MF6] (M = P, As, Sb, Bi) Ion
 Pairs
;
_journal_name_full 'Inorganic Chemistry'
_journal_page_first 3002
_journal_page_last 3017
_journal_paper_doi 10.1021/ic001167w
_journal_volume 40
_journal_year 2001
_chemical_formula_sum 'F2 Kr'
_chemical_formula_weight 121.80
_chemical_name_systematic
; 
 ? 
;
_space_group_IT_number 139
_symmetry_cell_setting tetragonal
_symmetry_space_group_name_Hall '-I 4 2'
_symmetry_space_group_name_H-M 'I 4/m m m'
_atom_sites_solution_hydrogens geom
_atom_sites_solution_primary direct
_atom_sites_solution_secondary difmap
_audit_creation_method SHELXL-97
_cell_angle_alpha 90.00
_cell_angle_beta 90.00
_cell_angle_gamma 90.00
_cell_formula_units_Z 2
_cell_length_a 4.1744(6)
_cell_length_b 4.1744(6)
_cell_length_c 6.5047(13)
_cell_measurement_temperature 293(2)
_cell_volume 113.35(3)
_computing_structure_refinement 'SHELXL-97 (Sheldrick, 1997)'
_computing_structure_solution 'SHELXS-97 (Sheldrick, 1990)'
_diffrn_ambient_temperature 293(2)
_diffrn_measured_fraction_theta_full 1.000
_diffrn_measured_fraction_theta_max 1.000
_diffrn_radiation_monochromator graphite
_diffrn_radiation_source 'fine-focus sealed tube'
_diffrn_radiation_type MoK\a
_diffrn_radiation_wavelength 0.71073
_diffrn_reflns_av_R_equivalents 0.0273
_diffrn_reflns_av_sigmaI/netI 0.0142
_diffrn_reflns_limit_h_max 5
_diffrn_reflns_limit_h_min -5
_diffrn_reflns_limit_k_max 5
_diffrn_reflns_limit_k_min -4
_diffrn_reflns_limit_l_max 8
_diffrn_reflns_limit_l_min -7
_diffrn_reflns_number 386
_diffrn_reflns_theta_full 27.50
_diffrn_reflns_theta_max 27.50
_diffrn_reflns_theta_min 5.81
_exptl_absorpt_coefficient_mu 19.591
_exptl_crystal_density_diffrn 3.569
_exptl_crystal_density_method 'not measured'
_exptl_crystal_F_000 108
_refine_diff_density_max 0.689
_refine_diff_density_min -0.907
_refine_diff_density_rms 0.165
_refine_ls_extinction_coef 0.014(14)
_refine_ls_extinction_expression Fc^*^=kFc[1+0.001xFc^2^\l^3^/sin(2\q)]^-1/4^
_refine_ls_extinction_method SHELXL
_refine_ls_goodness_of_fit_ref 1.293
_refine_ls_hydrogen_treatment mixed
_refine_ls_matrix_type full
_refine_ls_number_parameters 7
_refine_ls_number_reflns 55
_refine_ls_number_restraints 0
_refine_ls_restrained_S_all 1.293
_refine_ls_R_factor_all 0.0251
_refine_ls_R_factor_gt 0.0251
_refine_ls_shift/su_max 0.001
_refine_ls_shift/su_mean 0.000
_refine_ls_structure_factor_coef Fsqd
_refine_ls_weighting_details 'calc w=1/[\s^2^(Fo^2^)+(0.0409P)^2^+0.0000P] where P=(Fo^2^+2Fc^2^)/3'
_refine_ls_weighting_scheme calc
_refine_ls_wR_factor_gt 0.0548
_refine_ls_wR_factor_ref 0.0548
_reflns_number_gt 55
_reflns_number_total 55
_reflns_threshold_expression >2sigma(I)
_cod_data_source_file ic001167w_1.cif
_cod_data_source_block KrF2
_cod_database_code 4319839

loop_
_symmetry_equiv_pos_as_xyz
'x, y, z'
'-x, -y, z'
'-y, x, z'
'y, -x, z'
'-x, y, -z'
'x, -y, -z'
'y, x, -z'
'-y, -x, -z'
'x+1/2, y+1/2, z+1/2'
'-x+1/2, -y+1/2, z+1/2'
'-y+1/2, x+1/2, z+1/2'
'y+1/2, -x+1/2, z+1/2'
'-x+1/2, y+1/2, -z+1/2'
'x+1/2, -y+1/2, -z+1/2'
'y+1/2, x+1/2, -z+1/2'
'-y+1/2, -x+1/2, -z+1/2'
'-x, -y, -z'
'x, y, -z'
'y, -x, -z'
'-y, x, -z'
'x, -y, z'
'-x, y, z'
'-y, -x, z'
'y, x, z'
'-x+1/2, -y+1/2, -z+1/2'
'x+1/2, y+1/2, -z+1/2'
'y+1/2, -x+1/2, -z+1/2'
'-y+1/2, x+1/2, -z+1/2'
'x+1/2, -y+1/2, z+1/2'
'-x+1/2, y+1/2, z+1/2'
'-y+1/2, -x+1/2, z+1/2'
'y+1/2, x+1/2, z+1/2'

loop_
_atom_site_label
_atom_site_type_symbol
_atom_site_fract_x
_atom_site_fract_y
_atom_site_fract_z
_atom_site_U_iso_or_equiv
_atom_site_adp_type
_atom_site_occupancy
_atom_site_calc_flag
_atom_site_refinement_flags
_atom_site_disorder_assembly
_atom_site_disorder_group
Kr1 Kr 0.0000 0.0000 0.0000 0.0317(6) Uani 1 d S . .
F F 0.0000 0.0000 0.2917(8) 0.0410(12) Uani 1 d S . .

loop_
_atom_site_aniso_label
_atom_site_aniso_U_11
_atom_site_aniso_U_22
_atom_site_aniso_U_33
_atom_site_aniso_U_23
_atom_site_aniso_U_13
_atom_site_aniso_U_12
Kr1 0.0359(6) 0.0359(6) 0.0232(7) 0.000 0.000 0.000
F 0.0499(18) 0.0499(18) 0.023(2) 0.000 0.000 0.000

loop_
_atom_type_symbol
_atom_type_description
_atom_type_scat_dispersion_real
_atom_type_scat_dispersion_imag
_atom_type_scat_source
F F 0.0171 0.0103 'International Tables Vol C Tables 4.2.6.8 and 6.1.1.4'
Kr Kr -0.5574 2.7079 'International Tables Vol C Tables 4.2.6.8 and 6.1.1.4'

loop_
_geom_angle_atom_site_label_1
_geom_angle_atom_site_label_2
_geom_angle_atom_site_label_3
_geom_angle
_geom_angle_site_symmetry_1
_geom_angle_site_symmetry_3
_geom_angle_publ_flag
F Kr1 F 180.0 . 17 ?

loop_
_geom_bond_atom_site_label_1
_geom_bond_atom_site_label_2
_geom_bond_distance
_geom_bond_site_symmetry_2
_geom_bond_publ_flag
Kr1 F 1.897(5) . ?
Kr1 F 1.897(5) 17 ?
